data_7026650
loop_
_publ_author_name
'Cousins, David M.'
'Davidson, Matthew G.'
'Frankis, Catherine J.'
'Garc\'ia-Viv\'o, Daniel'
'Mahon, Mary F.'

_publ_section_title
;
 Tris(2-dimethylaminoethyl)amine: a simple new tripodal polyamine ligand
 for Group 1 metals.
;
_journal_issue 35
_journal_name_full 'Dalton transactions (Cambridge, England : 2003)'
_journal_page_first 8278
_journal_page_last 8280
_journal_paper_doi 10.1039/c0dt00567c
_journal_volume 39
_journal_year 2010
_chemical_formula_sum 'C27 H53 N4 Na O'
_chemical_formula_weight 472.72
_chemical_name_systematic
;
?
;
_space_group_IT_number 61
_symmetry_cell_setting orthorhombic
_symmetry_space_group_name_Hall '-P 2ac 2ab'
_symmetry_space_group_name_H-M 'P b c a'
_atom_sites_solution_hydrogens geom
_atom_sites_solution_primary direct
_atom_sites_solution_secondary difmap
_audit_conform_dict_location ftp://ftp.iucr.org/pub/cif_core.dic
_audit_conform_dict_name cif_core.dic
_audit_conform_dict_version 2.2
_audit_creation_date 2008-04-17T16:59:15-00:00
_audit_creation_method 'WinGX routine CIF_UPDATE'
_cell_angle_alpha 90
_cell_angle_beta 90
_cell_angle_gamma 90
_cell_formula_units_Z 8
_cell_length_a 9.9720(2)
_cell_length_b 17.6940(3)
_cell_length_c 34.0110(7)
_cell_measurement_temperature 150(2)
_cell_volume 6001.1(2)
_computing_structure_refinement 'SHELXL-97 (Sheldrick, 1997)'
_computing_structure_solution 'SHELXS-97 (Sheldrick, 1990)'
_diffrn_ambient_temperature 150(2)
_diffrn_measured_fraction_theta_full 0.978
_diffrn_measured_fraction_theta_max 0.978
_diffrn_radiation_monochromator graphite
_diffrn_radiation_type MoK\a
_diffrn_radiation_wavelength 0.71073
_diffrn_reflns_av_R_equivalents 0.0664
_diffrn_reflns_av_unetI/netI 0.0494
_diffrn_reflns_limit_h_max 12
_diffrn_reflns_limit_h_min -9
_diffrn_reflns_limit_k_max 22
_diffrn_reflns_limit_k_min -22
_diffrn_reflns_limit_l_max 44
_diffrn_reflns_limit_l_min -39
_diffrn_reflns_number 29677
_diffrn_reflns_theta_full 27.46
_diffrn_reflns_theta_max 27.46
_diffrn_reflns_theta_min 3.56
_exptl_absorpt_coefficient_mu 0.076
_exptl_absorpt_correction_type none
_exptl_crystal_colour colourless
_exptl_crystal_density_diffrn 1.046
_exptl_crystal_density_method 'not measured'
_exptl_crystal_description Block
_exptl_crystal_F_000 2096
_exptl_crystal_size_max 0.7
_exptl_crystal_size_mid 0.6
_exptl_crystal_size_min 0.5
_refine_diff_density_max 0.547
_refine_diff_density_min -0.226
_refine_diff_density_rms 0.049
_refine_ls_extinction_method none
_refine_ls_goodness_of_fit_ref 1.025
_refine_ls_hydrogen_treatment riding
_refine_ls_matrix_type full
_refine_ls_number_parameters 310
_refine_ls_number_reflns 6706
_refine_ls_number_restraints 0
_refine_ls_restrained_S_all 1.025
_refine_ls_R_factor_all 0.0985
_refine_ls_R_factor_gt 0.0705
_refine_ls_shift/su_max 0
_refine_ls_shift/su_mean 0
_refine_ls_structure_factor_coef Fsqd
_refine_ls_weighting_details 'calc w=1/[\s^2^(Fo^2^)+(0.0856P)^2^+3.9172P] where P=(Fo^2^+2Fc^2^)/3'
_refine_ls_weighting_scheme calc
_refine_ls_wR_factor_gt 0.1748
_refine_ls_wR_factor_ref 0.1929
_reflns_number_gt 4802
_reflns_number_total 6706
_reflns_threshold_expression >2sigma(I)
_cod_data_source_file c0dt00567c.txt
_cod_data_source_block Compound4k08mgd09
_cod_original_sg_symbol_H-M P_b_c_a
_cod_database_code 7026650

loop_
_symmetry_equiv_pos_as_xyz
'x, y, z'
'-x+1/2, -y, z+1/2'
'x+1/2, -y+1/2, -z'
'-x, y+1/2, -z+1/2'
'-x, -y, -z'
'x-1/2, y, -z-1/2'
'-x-1/2, y-1/2, z'
'x, -y-1/2, z-1/2'

loop_
_atom_site_label
_atom_site_type_symbol
_atom_site_fract_x
_atom_site_fract_y
_atom_site_fract_z
_atom_site_U_iso_or_equiv
_atom_site_adp_type
_atom_site_occupancy
_atom_site_symmetry_multiplicity
_atom_site_calc_flag
_atom_site_refinement_flags
Na1 Na 0.78939(8) 0.09643(4) 0.12695(2) 0.0365(2) Uani 1 1 d .
O1 O 0.97605(15) 0.16932(8) 0.13171(4) 0.0399(4) Uani 1 1 d .
N1 N 0.5700(2) 0.02024(11) 0.14330(7) 0.0532(5) Uani 1 1 d .
C1 C 0.5872(3) -0.00746(15) 0.18480(9) 0.0607(8) Uani 1 1 d .
H1A H 0.5167 -0.0452 0.1906 0.073 Uiso 1 1 calc R
H1B H 0.5752 0.0355 0.2031 0.073 Uiso 1 1 calc R
N2 N 0.8329(2) 0.01079(11) 0.18728(6) 0.0511(5) Uani 1 1 d .
C2 C 0.7232(3) -0.04283(15) 0.19181(8) 0.0605(7) Uani 1 1 d .
H2A H 0.7257 -0.0641 0.2187 0.073 Uiso 1 1 calc R
H2B H 0.736 -0.085 0.1731 0.073 Uiso 1 1 calc R
N3 N 0.59400(19) 0.18873(10) 0.12995(5) 0.0385(4) Uani 1 1 d .
C3 C 0.4554(3) 0.07364(16) 0.14155(9) 0.0617(7) Uani 1 1 d .
H3A H 0.3822 0.0543 0.1584 0.074 Uiso 1 1 calc R
H3B H 0.4214 0.0757 0.1142 0.074 Uiso 1 1 calc R
N4 N 0.70128(19) 0.00202(10) 0.06361(6) 0.0427(5) Uani 1 1 d .
C4 C 0.4912(3) 0.15252(16) 0.15460(9) 0.0606(7) Uani 1 1 d .
H4A H 0.4092 0.1841 0.1542 0.073 Uiso 1 1 calc R
H4B H 0.5239 0.1505 0.1821 0.073 Uiso 1 1 calc R
C5 C 0.5474(3) -0.04441(15) 0.11667(9) 0.0647(8) Uani 1 1 d .
H5A H 0.4547 -0.063 0.1205 0.078 Uiso 1 1 calc R
H5B H 0.6092 -0.0858 0.1242 0.078 Uiso 1 1 calc R
C6 C 0.5675(3) -0.02701(16) 0.07367(8) 0.0569(7) Uani 1 1 d .
H6A H 0.551 -0.0737 0.0583 0.068 Uiso 1 1 calc R
H6B H 0.4997 0.0107 0.0655 0.068 Uiso 1 1 calc R
C7 C 0.8323(4) 0.06518(18) 0.21961(9) 0.0739(9) Uani 1 1 d .
H7A H 0.7495 0.095 0.2187 0.111 Uiso 1 1 calc R
H7B H 0.9097 0.0989 0.2171 0.111 Uiso 1 1 calc R
H7C H 0.8372 0.0381 0.2447 0.111 Uiso 1 1 calc R
C8 C 0.9621(3) -0.02959(16) 0.18811(9) 0.0656(8) Uani 1 1 d .
H8A H 0.9724 -0.0553 0.2135 0.098 Uiso 1 1 calc R
H8B H 1.0355 0.0066 0.1846 0.098 Uiso 1 1 calc R
H8C H 0.9645 -0.067 0.1669 0.098 Uiso 1 1 calc R
C9 C 0.6321(3) 0.26065(15) 0.14718(9) 0.0616(7) Uani 1 1 d .
H9A H 0.7084 0.2817 0.1327 0.092 Uiso 1 1 calc R
H9B H 0.6574 0.2531 0.1747 0.092 Uiso 1 1 calc R
H9C H 0.5563 0.2958 0.1457 0.092 Uiso 1 1 calc R
C10 C 0.5440(3) 0.20074(15) 0.09016(7) 0.0527(6) Uani 1 1 d .
H10A H 0.4537 0.2225 0.0913 0.079 Uiso 1 1 calc R
H10B H 0.5408 0.1523 0.0762 0.079 Uiso 1 1 calc R
H10C H 0.6038 0.2355 0.0762 0.079 Uiso 1 1 calc R
C11 C 0.7002(3) 0.02397(16) 0.02223(8) 0.0598(7) Uani 1 1 d .
H11A H 0.7899 0.0412 0.0145 0.09 Uiso 1 1 calc R
H11B H 0.6356 0.065 0.0183 0.09 Uiso 1 1 calc R
H11C H 0.6744 -0.0195 0.0061 0.09 Uiso 1 1 calc R
C12 C 0.8036(3) -0.05536(16) 0.06989(10) 0.0659(8) Uani 1 1 d .
H12A H 0.7786 -0.1017 0.0559 0.099 Uiso 1 1 calc R
H12B H 0.8114 -0.0661 0.0981 0.099 Uiso 1 1 calc R
H12C H 0.8899 -0.037 0.0599 0.099 Uiso 1 1 calc R
C13 C 1.0622(2) 0.22183(11) 0.12236(6) 0.0316(4) Uani 1 1 d .
C14 C 1.1296(2) 0.26712(12) 0.15165(6) 0.0348(5) Uani 1 1 d .
C15 C 1.2187(2) 0.32362(13) 0.14007(6) 0.0383(5) Uani 1 1 d .
H15 H 1.262 0.3526 0.1599 0.046 Uiso 1 1 calc R
C16 C 1.2470(2) 0.33949(12) 0.10114(7) 0.0386(5) Uani 1 1 d .
C17 C 1.1852(2) 0.29550(12) 0.07296(6) 0.0341(5) Uani 1 1 d .
H17 H 1.2044 0.3054 0.0461 0.041 Uiso 1 1 calc R
C18 C 1.0962(2) 0.23744(11) 0.08190(6) 0.0320(4) Uani 1 1 d .
C19 C 1.1042(2) 0.25280(15) 0.19581(6) 0.0455(6) Uani 1 1 d .
C20 C 1.1806(3) 0.30828(19) 0.22254(7) 0.0660(8) Uani 1 1 d .
H20A H 1.1604 0.2969 0.2501 0.099 Uiso 1 1 calc R
H20B H 1.1527 0.3601 0.2165 0.099 Uiso 1 1 calc R
H20C H 1.2772 0.3031 0.218 0.099 Uiso 1 1 calc R
C21 C 1.1510(3) 0.17220(17) 0.20600(8) 0.0619(8) Uani 1 1 d .
H21A H 1.113 0.1364 0.1871 0.093 Uiso 1 1 calc R
H21B H 1.1207 0.1591 0.2325 0.093 Uiso 1 1 calc R
H21C H 1.2491 0.1699 0.2049 0.093 Uiso 1 1 calc R
C22 C 0.9541(2) 0.26107(15) 0.20515(7) 0.0500(6) Uani 1 1 d .
H22A H 0.9026 0.2255 0.1891 0.075 Uiso 1 1 calc R
H22B H 0.9252 0.3128 0.1993 0.075 Uiso 1 1 calc R
H22C H 0.9388 0.2502 0.2331 0.075 Uiso 1 1 calc R
C23 C 1.3414(3) 0.40287(16) 0.08928(9) 0.0597(7) Uani 1 1 d .
H23A H 1.3757 0.428 0.1129 0.09 Uiso 0.5 1 calc PR
H23B H 1.2929 0.4396 0.0731 0.09 Uiso 0.5 1 calc PR
H23C H 1.4165 0.3819 0.0742 0.09 Uiso 0.5 1 calc PR
H23D H 1.3477 0.405 0.0605 0.09 Uiso 0.5 1 calc PR
H23E H 1.4305 0.3934 0.1004 0.09 Uiso 0.5 1 calc PR
H23F H 1.3069 0.4511 0.0992 0.09 Uiso 0.5 1 calc PR
C24 C 1.0311(2) 0.19143(13) 0.04886(6) 0.0420(5) Uani 1 1 d .
C25 C 1.0793(3) 0.21488(18) 0.00772(7) 0.0695(9) Uani 1 1 d .
H25A H 1.0353 0.1833 -0.0121 0.104 Uiso 1 1 calc R
H25B H 1.1767 0.2082 0.006 0.104 Uiso 1 1 calc R
H25C H 1.0567 0.268 0.0031 0.104 Uiso 1 1 calc R
C26 C 0.8790(3) 0.20398(14) 0.04960(8) 0.0509(6) Uani 1 1 d .
H26A H 0.8592 0.2567 0.043 0.076 Uiso 1 1 calc R
H26B H 0.8444 0.1926 0.0759 0.076 Uiso 1 1 calc R
H26C H 0.8361 0.1706 0.0303 0.076 Uiso 1 1 calc R
C27 C 1.0667(3) 0.10729(14) 0.05403(8) 0.0533(6) Uani 1 1 d .
H27A H 1.0246 0.0778 0.033 0.08 Uiso 1 1 calc R
H27B H 1.0339 0.0896 0.0796 0.08 Uiso 1 1 calc R
H27C H 1.1643 0.101 0.0528 0.08 Uiso 1 1 calc R

loop_
_atom_site_aniso_label
_atom_site_aniso_U_11
_atom_site_aniso_U_22
_atom_site_aniso_U_33
_atom_site_aniso_U_23
_atom_site_aniso_U_13
_atom_site_aniso_U_12
Na1 0.0399(5) 0.0301(4) 0.0397(4) 0.0035(3) 0.0091(4) 0.0029(3)
O1 0.0383(9) 0.0357(7) 0.0459(8) 0.0112(6) 0.0133(7) 0.0011(7)
N1 0.0492(13) 0.0411(11) 0.0693(14) 0.0070(9) 0.0182(10) -0.0045(9)
C1 0.0582(17) 0.0483(14) 0.0754(19) 0.0237(13) 0.0290(14) -0.0008(12)
N2 0.0693(15) 0.0362(10) 0.0477(11) 0.0007(8) 0.0112(10) 0.0059(10)
C2 0.074(2) 0.0471(14) 0.0607(16) 0.0163(12) 0.0108(14) -0.0006(13)
N3 0.0341(10) 0.0385(9) 0.0430(10) 0.0027(8) 0.0046(8) 0.0041(8)
C3 0.0405(15) 0.0643(17) 0.0803(19) 0.0154(14) 0.0196(13) -0.0074(13)
N4 0.0390(11) 0.0377(10) 0.0516(11) -0.0031(8) -0.0019(9) 0.0016(8)
C4 0.0550(16) 0.0596(16) 0.0672(17) 0.0081(13) 0.0235(14) 0.0190(13)
C5 0.0514(17) 0.0452(14) 0.098(2) 0.0054(14) 0.0038(15) -0.0148(12)
C6 0.0471(15) 0.0512(14) 0.0725(18) -0.0018(12) -0.0103(13) -0.0115(12)
C7 0.086(2) 0.073(2) 0.0622(18) -0.0185(15) 0.0070(16) 0.0172(17)
C8 0.067(2) 0.0525(16) 0.0771(19) -0.0032(13) 0.0036(15) 0.0156(14)
C9 0.0651(18) 0.0441(14) 0.0754(18) -0.0109(13) -0.0103(15) 0.0155(13)
C10 0.0501(15) 0.0532(14) 0.0547(15) 0.0036(11) -0.0015(12) 0.0114(12)
C11 0.0657(19) 0.0595(16) 0.0543(15) -0.0049(12) -0.0073(13) -0.0057(14)
C12 0.0551(17) 0.0493(15) 0.093(2) -0.0013(14) -0.0042(15) 0.0134(13)
C13 0.0266(10) 0.0330(10) 0.0351(10) 0.0080(8) 0.0067(8) 0.0072(8)
C14 0.0289(11) 0.0437(11) 0.0317(10) 0.0057(8) -0.0018(8) 0.0134(9)
C15 0.0273(11) 0.0443(12) 0.0432(12) -0.0034(9) -0.0082(9) 0.0058(9)
C16 0.0250(10) 0.0400(11) 0.0508(12) 0.0067(9) 0.0001(9) -0.0014(9)
C17 0.0283(11) 0.0400(11) 0.0339(10) 0.0095(8) 0.0062(8) 0.0007(8)
C18 0.0279(10) 0.0345(10) 0.0336(10) 0.0052(8) 0.0037(8) 0.0034(8)
C19 0.0426(13) 0.0616(14) 0.0323(11) 0.0079(10) 0.0008(10) 0.0193(11)
C20 0.0657(19) 0.097(2) 0.0353(13) -0.0040(13) -0.0124(12) 0.0153(16)
C21 0.0585(17) 0.0804(19) 0.0468(14) 0.0315(13) 0.0148(12) 0.0354(15)
C22 0.0497(15) 0.0621(15) 0.0381(12) 0.0083(10) 0.0108(11) 0.0234(12)
C23 0.0446(15) 0.0621(16) 0.0724(18) 0.0040(13) 0.0021(13) -0.0209(13)
C24 0.0457(14) 0.0444(12) 0.0359(11) -0.0015(9) 0.0041(10) -0.0066(10)
C25 0.093(2) 0.080(2) 0.0350(13) -0.0068(12) 0.0062(14) -0.0260(18)
C26 0.0472(15) 0.0478(13) 0.0577(15) 0.0029(11) -0.0140(12) -0.0052(11)
C27 0.0505(15) 0.0454(13) 0.0640(16) -0.0122(11) 0.0092(12) -0.0010(11)

loop_
_atom_type_symbol
_atom_type_description
_atom_type_scat_dispersion_real
_atom_type_scat_dispersion_imag
_atom_type_scat_source
C C 0.0033 0.0016 'International Tables Vol C Tables 4.2.6.8 and 6.1.1.4'
H H 0 0 'International Tables Vol C Tables 4.2.6.8 and 6.1.1.4'
N N 0.0061 0.0033 'International Tables Vol C Tables 4.2.6.8 and 6.1.1.4'
O O 0.0106 0.006 'International Tables Vol C Tables 4.2.6.8 and 6.1.1.4'
Na Na 0.0362 0.0249 'International Tables Vol C Tables 4.2.6.8 and 6.1.1.4'

loop_
_geom_angle_atom_site_label_1
_geom_angle_atom_site_label_2
_geom_angle_atom_site_label_3
_geom_angle
O1 Na1 N3 105.09(6)
O1 Na1 N2 97.96(7)
N3 Na1 N2 118.20(7)
O1 Na1 N1 163.41(7)
N3 Na1 N1 71.55(6)
N2 Na1 N1 70.82(8)
O1 Na1 N4 129.54(6)
N3 Na1 N4 99.77(6)
N2 Na1 N4 107.84(7)
N1 Na1 N4 66.72(7)
C13 O1 Na1 157.97(14)
C5 N1 C3 110.6(2)
C5 N1 C1 109.9(2)
C3 N1 C1 109.5(2)
C5 N1 Na1 113.23(16)
C3 N1 Na1 107.81(14)
C1 N1 Na1 105.71(16)
N1 C1 C2 112.7(2)
N1 C1 H1A 109.1
C2 C1 H1A 109.1
N1 C1 H1B 109.1
C2 C1 H1B 109.1
H1A C1 H1B 107.8
C2 N2 C7 110.2(2)
C2 N2 C8 109.8(2)
C7 N2 C8 108.0(2)
C2 N2 Na1 109.84(16)
C7 N2 Na1 102.13(16)
C8 N2 Na1 116.49(16)
N2 C2 C1 112.8(2)
N2 C2 H2A 109
C1 C2 H2A 109
N2 C2 H2B 109
C1 C2 H2B 109
H2A C2 H2B 107.8
C9 N3 C10 109.67(19)
C9 N3 C4 109.5(2)
C10 N3 C4 110.7(2)
C9 N3 Na1 112.23(15)
C10 N3 Na1 108.55(14)
C4 N3 Na1 106.08(14)
N1 C3 C4 113.3(2)
N1 C3 H3A 108.9
C4 C3 H3A 108.9
N1 C3 H3B 108.9
C4 C3 H3B 108.9
H3A C3 H3B 107.7
C12 N4 C11 109.4(2)
C12 N4 C6 111.0(2)
C11 N4 C6 108.1(2)
C12 N4 Na1 94.67(15)
C11 N4 Na1 124.89(15)
C6 N4 Na1 107.89(15)
N3 C4 C3 113.6(2)
N3 C4 H4A 108.8
C3 C4 H4A 108.8
N3 C4 H4B 108.8
C3 C4 H4B 108.8
H4A C4 H4B 107.7
N1 C5 C6 114.6(2)
N1 C5 H5A 108.6
C6 C5 H5A 108.6
N1 C5 H5B 108.6
C6 C5 H5B 108.6
H5A C5 H5B 107.6
N4 C6 C5 114.7(2)
N4 C6 H6A 108.6
C5 C6 H6A 108.6
N4 C6 H6B 108.6
C5 C6 H6B 108.6
H6A C6 H6B 107.6
N2 C7 H7A 109.5
N2 C7 H7B 109.5
H7A C7 H7B 109.5
N2 C7 H7C 109.5
H7A C7 H7C 109.5
H7B C7 H7C 109.5
N2 C8 H8A 109.5
N2 C8 H8B 109.5
H8A C8 H8B 109.5
N2 C8 H8C 109.5
H8A C8 H8C 109.5
H8B C8 H8C 109.5
N3 C9 H9A 109.5
N3 C9 H9B 109.5
H9A C9 H9B 109.5
N3 C9 H9C 109.5
H9A C9 H9C 109.5
H9B C9 H9C 109.5
N3 C10 H10A 109.5
N3 C10 H10B 109.5
H10A C10 H10B 109.5
N3 C10 H10C 109.5
H10A C10 H10C 109.5
H10B C10 H10C 109.5
N4 C11 H11A 109.5
N4 C11 H11B 109.5
H11A C11 H11B 109.5
N4 C11 H11C 109.5
H11A C11 H11C 109.5
H11B C11 H11C 109.5
N4 C12 H12A 109.5
N4 C12 H12B 109.5
H12A C12 H12B 109.5
N4 C12 H12C 109.5
H12A C12 H12C 109.5
H12B C12 H12C 109.5
O1 C13 C18 121.54(19)
O1 C13 C14 122.22(18)
C18 C13 C14 116.24(18)
C15 C14 C13 119.95(18)
C15 C14 C19 119.8(2)
C13 C14 C19 120.24(19)
C16 C15 C14 123.1(2)
C16 C15 H15 118.4
C14 C15 H15 118.4
C17 C16 C15 117.36(19)
C17 C16 C23 120.6(2)
C15 C16 C23 122.1(2)
C16 C17 C18 123.33(19)
C16 C17 H17 118.3
C18 C17 H17 118.3
C17 C18 C13 119.96(19)
C17 C18 C24 120.16(18)
C13 C18 C24 119.86(18)
C22 C19 C20 107.4(2)
C22 C19 C21 109.7(2)
C20 C19 C21 107.9(2)
C22 C19 C14 110.20(18)
C20 C19 C14 112.9(2)
C21 C19 C14 108.74(19)
C19 C20 H20A 109.5
C19 C20 H20B 109.5
H20A C20 H20B 109.5
C19 C20 H20C 109.5
H20A C20 H20C 109.5
H20B C20 H20C 109.5
C19 C21 H21A 109.5
C19 C21 H21B 109.5
H21A C21 H21B 109.5
C19 C21 H21C 109.5
H21A C21 H21C 109.5
H21B C21 H21C 109.5
C19 C22 H22A 109.5
C19 C22 H22B 109.5
H22A C22 H22B 109.5
C19 C22 H22C 109.5
H22A C22 H22C 109.5
H22B C22 H22C 109.5
C16 C23 H23A 109.5
C16 C23 H23B 109.5
H23A C23 H23B 109.5
C16 C23 H23C 109.5
H23A C23 H23C 109.5
H23B C23 H23C 109.5
C16 C23 H23D 109.5
H23A C23 H23D 141.1
H23B C23 H23D 56.3
H23C C23 H23D 56.3
C16 C23 H23E 109.5
H23A C23 H23E 56.3
H23B C23 H23E 141.1
H23C C23 H23E 56.3
H23D C23 H23E 109.5
C16 C23 H23F 109.5
H23A C23 H23F 56.3
H23B C23 H23F 56.3
H23C C23 H23F 141.1
H23D C23 H23F 109.5
H23E C23 H23F 109.5
C18 C24 C26 109.28(19)
C18 C24 C25 113.07(19)
C26 C24 C25 106.6(2)
C18 C24 C27 109.40(19)
C26 C24 C27 111.5(2)
C25 C24 C27 107.0(2)
C24 C25 H25A 109.5
C24 C25 H25B 109.5
H25A C25 H25B 109.5
C24 C25 H25C 109.5
H25A C25 H25C 109.5
H25B C25 H25C 109.5
C24 C26 H26A 109.5
C24 C26 H26B 109.5
H26A C26 H26B 109.5
C24 C26 H26C 109.5
H26A C26 H26C 109.5
H26B C26 H26C 109.5
C24 C27 H27A 109.5
C24 C27 H27B 109.5
H27A C27 H27B 109.5
C24 C27 H27C 109.5
H27A C27 H27C 109.5
H27B C27 H27C 109.5

loop_
_geom_bond_atom_site_label_1
_geom_bond_atom_site_label_2
_geom_bond_distance
Na1 O1 2.2703(17)
Na1 N3 2.544(2)
Na1 N2 2.587(2)
Na1 N1 2.629(2)
Na1 N4 2.864(2)
O1 C13 1.305(2)
N1 C5 1.476(4)
N1 C3 1.484(3)
N1 C1 1.504(3)
C1 C2 1.512(4)
C1 H1A 0.99
C1 H1B 0.99
N2 C2 1.456(4)
N2 C7 1.461(3)
N2 C8 1.474(4)
C2 H2A 0.99
C2 H2B 0.99
N3 C9 1.452(3)
N3 C10 1.458(3)
N3 C4 1.471(3)
C3 C4 1.507(4)
C3 H3A 0.99
C3 H3B 0.99
N4 C12 1.456(3)
N4 C11 1.460(3)
N4 C6 1.470(3)
C4 H4A 0.99
C4 H4B 0.99
C5 C6 1.508(4)
C5 H5A 0.99
C5 H5B 0.99
C6 H6A 0.99
C6 H6B 0.99
C7 H7A 0.98
C7 H7B 0.98
C7 H7C 0.98
C8 H8A 0.98
C8 H8B 0.98
C8 H8C 0.98
C9 H9A 0.98
C9 H9B 0.98
C9 H9C 0.98
C10 H10A 0.98
C10 H10B 0.98
C10 H10C 0.98
C11 H11A 0.98
C11 H11B 0.98
C11 H11C 0.98
C12 H12A 0.98
C12 H12B 0.98
C12 H12C 0.98
C13 C18 1.444(3)
C13 C14 1.444(3)
C14 C15 1.394(3)
C14 C19 1.544(3)
C15 C16 1.383(3)
C15 H15 0.95
C16 C17 1.380(3)
C16 C23 1.519(3)
C17 C18 1.391(3)
C17 H17 0.95
C18 C24 1.532(3)
C19 C22 1.536(3)
C19 C20 1.540(4)
C19 C21 1.540(3)
C20 H20A 0.98
C20 H20B 0.98
C20 H20C 0.98
C21 H21A 0.98
C21 H21B 0.98
C21 H21C 0.98
C22 H22A 0.98
C22 H22B 0.98
C22 H22C 0.98
C23 H23A 0.98
C23 H23B 0.98
C23 H23C 0.98
C23 H23D 0.98
C23 H23E 0.98
C23 H23F 0.98
C24 C26 1.533(4)
C24 C25 1.536(3)
C24 C27 1.540(3)
C25 H25A 0.98
C25 H25B 0.98
C25 H25C 0.98
C26 H26A 0.98
C26 H26B 0.98
C26 H26C 0.98
C27 H27A 0.98
C27 H27B 0.98
C27 H27C 0.98
